data_1520474
loop_
_publ_author_name
'Tizzard, Graham J.'
'Coles, Simon J.'
'Spencer, John'

_publ_section_title
;
 Ferrocene complex C16H16FeN2
;
_journal_name_full 'Crystal Structure Report Archive'
_journal_page_first 1277
_journal_year 2010
_chemical_formula_moiety 'C16 H16 Fe N2'
_chemical_formula_sum 'C16 H16 Fe N2'
_chemical_formula_weight 292.16
_space_group_IT_number 61
_symmetry_cell_setting orthorhombic
_symmetry_space_group_name_Hall '-P 2ac 2ab'
_symmetry_space_group_name_H-M 'P b c a'
_atom_sites_solution_hydrogens geom
_atom_sites_solution_primary direct
_atom_sites_solution_secondary difmap
_cell_angle_alpha 90.00
_cell_angle_beta 90.00
_cell_angle_gamma 90.00
_cell_formula_units_Z 8
_cell_length_a 17.3279(2)
_cell_length_b 7.36480(10)
_cell_length_c 20.9885(3)
_cell_measurement_reflns_used 18904
_cell_measurement_temperature 120(2)
_cell_measurement_theta_max 27.48
_cell_measurement_theta_min 2.91
_cell_volume 2678.48(6)
_computing_cell_refinement 'DENZO (Otwinowski & Minor, 1997) & COLLECT (Hooft, R.W.W., 1998)'
_computing_data_collection 'COLLECT (Hooft, R.W.W., 1998)'
_computing_data_reduction 'DENZO (Otwinowski & Minor, 1997) & COLLECT (Hooft, R.W.W., 1998)'
_computing_molecular_graphics 'OLEX2 (Dolomanov, Bourhis, Gildea, Howard & Puschmann, 2009)'
_computing_publication_material 'WINGX (Farrugia, 1998)'
_computing_structure_refinement 'SHELXL-97 (Sheldrick, 1997)'
_computing_structure_solution 'SHELXS-97 (Sheldrick, 1997)'
_diffrn_ambient_temperature 120(2)
_diffrn_detector_area_resol_mean 9.091
_diffrn_measured_fraction_theta_full 0.996
_diffrn_measured_fraction_theta_max 0.996
_diffrn_measurement_device_type 'Bruker-Nonius CCD camera on \k-goniostat'
_diffrn_measurement_method '\f & \w scans to fill the asymmetric unit'
_diffrn_radiation_monochromator graphite
_diffrn_radiation_source 'Bruker Nonius FR591 Rotating Anode'
_diffrn_radiation_type MoK\a
_diffrn_radiation_wavelength 0.71073
_diffrn_reflns_av_R_equivalents 0.0447
_diffrn_reflns_av_sigmaI/netI 0.0423
_diffrn_reflns_limit_h_max 22
_diffrn_reflns_limit_h_min -22
_diffrn_reflns_limit_k_max 9
_diffrn_reflns_limit_k_min -9
_diffrn_reflns_limit_l_max 24
_diffrn_reflns_limit_l_min -27
_diffrn_reflns_number 19857
_diffrn_reflns_theta_full 27.48
_diffrn_reflns_theta_max 27.48
_diffrn_reflns_theta_min 3.58
_diffrn_standards_number 0
_exptl_absorpt_coefficient_mu 1.112
_exptl_absorpt_correction_T_max 0.9363
_exptl_absorpt_correction_T_min 0.7685
_exptl_absorpt_correction_type multi-scan
_exptl_absorpt_process_details 'SADABS 2007/2 (Sheldrick, G.M., 2007)'
_exptl_crystal_colour orange
_exptl_crystal_density_diffrn 1.449
_exptl_crystal_density_method 'not measured'
_exptl_crystal_description block
_exptl_crystal_F_000 1216
_exptl_crystal_size_max 0.25
_exptl_crystal_size_mid 0.14
_exptl_crystal_size_min 0.06
_refine_diff_density_max 0.314
_refine_diff_density_min -0.486
_refine_diff_density_rms 0.063
_refine_ls_extinction_method none
_refine_ls_goodness_of_fit_ref 1.068
_refine_ls_hydrogen_treatment constr
_refine_ls_matrix_type full
_refine_ls_number_parameters 173
_refine_ls_number_reflns 3063
_refine_ls_number_restraints 0
_refine_ls_restrained_S_all 1.068
_refine_ls_R_factor_all 0.0386
_refine_ls_R_factor_gt 0.0328
_refine_ls_shift/su_max 0.001
_refine_ls_shift/su_mean 0.000
_refine_ls_structure_factor_coef Fsqd
_refine_ls_weighting_details 'calc w=1/[\s^2^(Fo^2^)+(0.0193P)^2^+2.5018P] where P=(Fo^2^+2Fc^2^)/3'
_refine_ls_weighting_scheme calc
_refine_ls_wR_factor_gt 0.0773
_refine_ls_wR_factor_ref 0.0813
_reflns_number_gt 2709
_reflns_number_total 3063
_reflns_threshold_expression >2\s(I)
_cod_data_source_file eCrystal-1277.cif
_cod_data_source_block 2010src0402a
_cod_depositor_comments
;
Citation :
Tizzard, Graham J. and Coles, Simon J. and Spencer, John (2010) 
University of Southampton, Crystal Structure Report Archive. 
(doi:10.5258/ecrystals/1277)

More at:
http://ecrystals.chem.soton.ac.uk/1277/
;
_cod_database_code 1520474

loop_
_symmetry_equiv_pos_as_xyz
'x, y, z'
'-x+1/2, -y, z+1/2'
'-x, y+1/2, -z+1/2'
'x+1/2, -y+1/2, -z'
'-x, -y, -z'
'x-1/2, y, -z-1/2'
'x, -y-1/2, z-1/2'
'-x-1/2, y-1/2, z'

loop_
_atom_site_label
_atom_site_type_symbol
_atom_site_fract_x
_atom_site_fract_y
_atom_site_fract_z
_atom_site_U_iso_or_equiv
_atom_site_adp_type
_atom_site_occupancy
_atom_site_symmetry_multiplicity
_atom_site_calc_flag
_atom_site_refinement_flags
_atom_site_disorder_assembly
_atom_site_disorder_group
C1 C 0.43876(9) -0.1629(2) 0.17727(8) 0.0157(3) Uani 1 1 d . . .
C2 C 0.41931(10) -0.2442(2) 0.11749(8) 0.0166(4) Uani 1 1 d . . .
H2 H 0.3800 -0.3320 0.1107 0.020 Uiso 1 1 calc R . .
C3 C 0.46907(10) -0.1710(2) 0.07003(8) 0.0182(4) Uani 1 1 d . . .
H3 H 0.4688 -0.2015 0.0260 0.022 Uiso 1 1 calc R . .
C4 C 0.51938(10) -0.0439(2) 0.10011(9) 0.0178(4) Uani 1 1 d . . .
H4 H 0.5586 0.0247 0.0796 0.021 Uiso 1 1 calc R . .
C5 C 0.50083(10) -0.0374(2) 0.16613(8) 0.0165(4) Uani 1 1 d . . .
H5 H 0.5251 0.0367 0.1973 0.020 Uiso 1 1 calc R . .
C6 C 0.30767(11) 0.1491(3) 0.14534(10) 0.0281(4) Uani 1 1 d . . .
H6 H 0.2796 0.1153 0.1824 0.034 Uiso 1 1 calc R . .
C7 C 0.36820(12) 0.2782(3) 0.14280(9) 0.0271(4) Uani 1 1 d . . .
H7 H 0.3880 0.3456 0.1778 0.033 Uiso 1 1 calc R . .
C8 C 0.39412(11) 0.2892(2) 0.07864(10) 0.0230(4) Uani 1 1 d . . .
H8 H 0.4343 0.3650 0.0632 0.028 Uiso 1 1 calc R . .
C9 C 0.34934(10) 0.1667(3) 0.04174(9) 0.0217(4) Uani 1 1 d . . .
H9 H 0.3541 0.1470 -0.0028 0.026 Uiso 1 1 calc R . .
C10 C 0.29610(10) 0.0789(3) 0.08302(10) 0.0242(4) Uani 1 1 d . . .
H10 H 0.2594 -0.0107 0.0711 0.029 Uiso 1 1 calc R . .
C11 C 0.41489(9) -0.1134(2) 0.28438(8) 0.0169(4) Uani 1 1 d . . .
H11 H 0.4508 -0.0166 0.2805 0.020 Uiso 1 1 calc R . .
C12 C 0.38089(9) -0.1442(2) 0.34604(8) 0.0159(3) Uani 1 1 d . . .
C13 C 0.39441(11) -0.0439(3) 0.40098(9) 0.0201(4) Uani 1 1 d . . .
H13 H 0.4288 0.0558 0.4050 0.024 Uiso 1 1 calc R . .
C14 C 0.34796(10) -0.1165(3) 0.44967(9) 0.0214(4) Uani 1 1 d . . .
H14 H 0.3452 -0.0752 0.4925 0.026 Uiso 1 1 calc R . .
C15 C 0.30731(10) -0.2585(3) 0.42365(8) 0.0199(4) Uani 1 1 d . . .
H15 H 0.2713 -0.3325 0.4458 0.024 Uiso 1 1 calc R . .
C16 C 0.29377(11) -0.4129(3) 0.31915(9) 0.0271(4) Uani 1 1 d . . .
H16A H 0.2544 -0.4818 0.3424 0.041 Uiso 1 1 calc R . .
H16B H 0.3344 -0.4956 0.3046 0.041 Uiso 1 1 calc R . .
H16C H 0.2700 -0.3534 0.2823 0.041 Uiso 1 1 calc R . .
N1 N 0.40033(8) -0.2070(2) 0.23436(7) 0.0174(3) Uani 1 1 d . . .
N2 N 0.32697(8) -0.2764(2) 0.36089(7) 0.0167(3) Uani 1 1 d . . .
Fe1 Fe 0.406792(13) 0.03103(3) 0.112368(11) 0.01350(10) Uani 1 1 d . . .

loop_
_atom_site_aniso_label
_atom_site_aniso_U_11
_atom_site_aniso_U_22
_atom_site_aniso_U_33
_atom_site_aniso_U_23
_atom_site_aniso_U_13
_atom_site_aniso_U_12
C1 0.0160(8) 0.0138(8) 0.0174(8) 0.0020(7) 0.0000(6) 0.0009(7)
C2 0.0182(8) 0.0112(8) 0.0202(9) 0.0006(6) -0.0013(7) 0.0007(7)
C3 0.0195(8) 0.0173(8) 0.0179(8) -0.0003(7) 0.0007(7) 0.0041(7)
C4 0.0149(8) 0.0193(9) 0.0192(8) 0.0018(7) 0.0020(7) 0.0005(7)
C5 0.0155(8) 0.0171(9) 0.0169(8) 0.0010(7) -0.0018(7) -0.0002(6)
C6 0.0279(10) 0.0317(11) 0.0247(10) 0.0067(9) 0.0090(8) 0.0129(9)
C7 0.0370(11) 0.0203(10) 0.0240(10) -0.0038(8) -0.0030(8) 0.0110(8)
C8 0.0245(9) 0.0134(9) 0.0311(10) 0.0040(8) 0.0011(8) 0.0029(7)
C9 0.0238(9) 0.0218(9) 0.0194(8) 0.0038(7) 0.0001(7) 0.0073(7)
C10 0.0148(8) 0.0243(10) 0.0336(11) 0.0057(9) -0.0014(8) 0.0033(7)
C11 0.0153(8) 0.0147(9) 0.0208(9) 0.0037(7) 0.0004(7) -0.0001(6)
C12 0.0132(7) 0.0167(8) 0.0179(8) 0.0021(7) -0.0004(6) 0.0013(6)
C13 0.0185(8) 0.0190(10) 0.0227(9) -0.0018(7) -0.0010(7) -0.0003(7)
C14 0.0214(9) 0.0259(10) 0.0168(8) -0.0014(7) -0.0005(7) 0.0061(7)
C15 0.0182(8) 0.0246(9) 0.0170(8) 0.0049(7) 0.0035(7) 0.0028(7)
C16 0.0260(10) 0.0317(11) 0.0236(10) -0.0034(8) 0.0028(8) -0.0130(8)
N1 0.0183(7) 0.0169(8) 0.0171(7) 0.0033(6) -0.0007(6) -0.0010(6)
N2 0.0149(7) 0.0180(7) 0.0172(7) 0.0013(6) 0.0005(5) -0.0007(6)
Fe1 0.01443(15) 0.01152(16) 0.01456(15) 0.00097(9) 0.00040(9) 0.00059(9)

loop_
_atom_type_symbol
_atom_type_description
_atom_type_scat_dispersion_real
_atom_type_scat_dispersion_imag
_atom_type_scat_source
C C 0.0033 0.0016 'International Tables Vol C Tables 4.2.6.8 and 6.1.1.4'
H H 0.0000 0.0000 'International Tables Vol C Tables 4.2.6.8 and 6.1.1.4'
N N 0.0061 0.0033 'International Tables Vol C Tables 4.2.6.8 and 6.1.1.4'
Fe Fe 0.3463 0.8444 'International Tables Vol C Tables 4.2.6.8 and 6.1.1.4'

loop_
_geom_angle_atom_site_label_1
_geom_angle_atom_site_label_2
_geom_angle_atom_site_label_3
_geom_angle
_geom_angle_site_symmetry_1
_geom_angle_site_symmetry_3
N1 C1 C2 122.55(15) . .
N1 C1 C5 129.82(15) . .
C2 C1 C5 107.64(15) . .
N1 C1 Fe1 126.73(12) . .
C2 C1 Fe1 69.23(10) . .
C5 C1 Fe1 69.28(10) . .
C3 C2 C1 108.21(15) . .
C3 C2 Fe1 69.60(10) . .
C1 C2 Fe1 69.84(10) . .
C3 C2 H2 125.9 . .
C1 C2 H2 125.9 . .
Fe1 C2 H2 126.2 . .
C2 C3 C4 107.99(15) . .
C2 C3 Fe1 69.59(10) . .
C4 C3 Fe1 69.63(10) . .
C2 C3 H3 126.0 . .
C4 C3 H3 126.0 . .
Fe1 C3 H3 126.3 . .
C5 C4 C3 108.35(15) . .
C5 C4 Fe1 69.68(10) . .
C3 C4 Fe1 69.49(10) . .
C5 C4 H4 125.8 . .
C3 C4 H4 125.8 . .
Fe1 C4 H4 126.6 . .
C4 C5 C1 107.81(15) . .
C4 C5 Fe1 69.58(10) . .
C1 C5 Fe1 69.63(10) . .
C4 C5 H5 126.1 . .
C1 C5 H5 126.1 . .
Fe1 C5 H5 126.3 . .
C7 C6 C10 108.31(17) . .
C7 C6 Fe1 69.57(11) . .
C10 C6 Fe1 69.65(10) . .
C7 C6 H6 125.8 . .
C10 C6 H6 125.8 . .
Fe1 C6 H6 126.5 . .
C6 C7 C8 107.92(18) . .
C6 C7 Fe1 69.88(11) . .
C8 C7 Fe1 69.56(11) . .
C6 C7 H7 126.0 . .
C8 C7 H7 126.0 . .
Fe1 C7 H7 126.1 . .
C9 C8 C7 107.94(17) . .
C9 C8 Fe1 69.90(10) . .
C7 C8 Fe1 69.67(11) . .
C9 C8 H8 126.0 . .
C7 C8 H8 126.0 . .
Fe1 C8 H8 126.0 . .
C8 C9 C10 108.14(17) . .
C8 C9 Fe1 69.45(10) . .
C10 C9 Fe1 69.63(10) . .
C8 C9 H9 125.9 . .
C10 C9 H9 125.9 . .
Fe1 C9 H9 126.6 . .
C6 C10 C9 107.69(18) . .
C6 C10 Fe1 69.70(11) . .
C9 C10 Fe1 69.72(10) . .
C6 C10 H10 126.2 . .
C9 C10 H10 126.2 . .
Fe1 C10 H10 126.0 . .
N1 C11 C12 124.85(16) . .
N1 C11 H11 117.6 . .
C12 C11 H11 117.6 . .
N2 C12 C13 107.51(15) . .
N2 C12 C11 126.08(16) . .
C13 C12 C11 126.39(16) . .
C12 C13 C14 107.72(16) . .
C12 C13 H13 126.1 . .
C14 C13 H13 126.1 . .
C15 C14 C13 107.10(16) . .
C15 C14 H14 126.4 . .
C13 C14 H14 126.4 . .
N2 C15 C14 109.19(16) . .
N2 C15 H15 125.4 . .
C14 C15 H15 125.4 . .
N2 C16 H16A 109.5 . .
N2 C16 H16B 109.5 . .
H16A C16 H16B 109.5 . .
N2 C16 H16C 109.5 . .
H16A C16 H16C 109.5 . .
H16B C16 H16C 109.5 . .
C11 N1 C1 118.69(15) . .
C15 N2 C12 108.48(14) . .
C15 N2 C16 123.33(15) . .
C12 N2 C16 128.18(15) . .
C8 Fe1 C2 162.71(8) . .
C8 Fe1 C3 125.80(8) . .
C2 Fe1 C3 40.80(7) . .
C8 Fe1 C7 40.77(8) . .
C2 Fe1 C7 154.64(8) . .
C3 Fe1 C7 163.55(8) . .
C8 Fe1 C4 108.10(7) . .
C2 Fe1 C4 68.72(7) . .
C3 Fe1 C4 40.88(7) . .
C7 Fe1 C4 126.35(8) . .
C8 Fe1 C10 68.53(8) . .
C2 Fe1 C10 106.66(8) . .
C3 Fe1 C10 119.35(8) . .
C7 Fe1 C10 68.50(8) . .
C4 Fe1 C10 154.67(8) . .
C8 Fe1 C5 120.45(7) . .
C2 Fe1 C5 68.99(7) . .
C3 Fe1 C5 68.86(7) . .
C7 Fe1 C5 107.95(8) . .
C4 Fe1 C5 40.74(7) . .
C10 Fe1 C5 162.92(8) . .
C8 Fe1 C6 68.34(8) . .
C2 Fe1 C6 119.58(8) . .
C3 Fe1 C6 154.27(8) . .
C7 Fe1 C6 40.55(9) . .
C4 Fe1 C6 163.49(8) . .
C10 Fe1 C6 40.65(8) . .
C5 Fe1 C6 125.95(8) . .
C8 Fe1 C9 40.65(8) . .
C2 Fe1 C9 125.09(7) . .
C3 Fe1 C9 107.33(7) . .
C7 Fe1 C9 68.40(8) . .
C4 Fe1 C9 120.34(7) . .
C10 Fe1 C9 40.65(7) . .
C5 Fe1 C9 155.19(7) . .
C6 Fe1 C9 68.22(7) . .
C8 Fe1 C1 155.33(8) . .
C2 Fe1 C1 40.93(7) . .
C3 Fe1 C1 68.81(7) . .
C7 Fe1 C1 120.12(7) . .
C4 Fe1 C1 68.75(7) . .
C10 Fe1 C1 125.01(7) . .
C5 Fe1 C1 41.09(7) . .
C6 Fe1 C1 107.36(7) . .
C9 Fe1 C1 162.39(7) . .

loop_
_geom_bond_atom_site_label_1
_geom_bond_atom_site_label_2
_geom_bond_distance
_geom_bond_site_symmetry_2
C1 N1 1.409(2) .
C1 C2 1.431(2) .
C1 C5 1.437(2) .
C1 Fe1 2.0498(17) .
C2 C3 1.423(2) .
C2 Fe1 2.0417(18) .
C2 H2 0.9500 .
C3 C4 1.427(3) .
C3 Fe1 2.0419(17) .
C3 H3 0.9500 .
C4 C5 1.423(2) .
C4 Fe1 2.0438(18) .
C4 H4 0.9500 .
C5 Fe1 2.0452(17) .
C5 H5 0.9500 .
C6 C7 1.416(3) .
C6 C10 1.421(3) .
C6 Fe1 2.0459(19) .
C6 H6 0.9500 .
C7 C8 1.422(3) .
C7 Fe1 2.0419(19) .
C7 H7 0.9500 .
C8 C9 1.419(3) .
C8 Fe1 2.0405(18) .
C8 H8 0.9500 .
C9 C10 1.421(3) .
C9 Fe1 2.0464(18) .
C9 H9 0.9500 .
C10 Fe1 2.0451(18) .
C10 H10 0.9500 .
C11 N1 1.281(2) .
C11 C12 1.440(2) .
C11 H11 0.9500 .
C12 N2 1.385(2) .
C12 C13 1.389(3) .
C13 C14 1.406(3) .
C13 H13 0.9500 .
C14 C15 1.374(3) .
C14 H14 0.9500 .
C15 N2 1.367(2) .
C15 H15 0.9500 .
C16 N2 1.452(2) .
C16 H16A 0.9800 .
C16 H16B 0.9800 .
C16 H16C 0.9800 .
